data_4120139
loop_
_publ_author_name
'Taylor N. Lenton'
'John E. Bercaw'
'Valentina N. Panchenko'
'Vladimir A. Zakharov'
'Dmitrii E. Babushkin'
'Igor E. Soshnikov'
'Evgenii P. Talsi'
'Hans H. Brintzinger'

_publ_section_title
;
 Formation of Trivalent Zirconocene Complexes fromansa-Zirconocene-Based
 Olefin-Polymerization Precatalysts: An EPR- and NMR-Spectroscopic Study
;
_journal_name_full 'Journal of the American Chemical Society'
_journal_page_first 10710
_journal_page_last 10719
_journal_paper_doi 10.1021/ja403170u
_journal_volume 135
_journal_year 2013
_chemical_formula_sum 'C22 H24 Al Cl2 Si Zr'
_chemical_formula_weight 505.60
_chemical_name_systematic
; 
 ? 
;
_space_group_crystal_system monoclinic
_space_group_IT_number 14
_space_group_name_Hall '-P 2ybc'
_space_group_name_H-M_alt 'P 1 21/c 1'
_symmetry_space_group_name_Hall '-P 2ybc'
_symmetry_space_group_name_H-M 'P 1 21/c 1'
_atom_sites_solution_hydrogens geom
_audit_creation_method SHELXL-2012
_cell_angle_alpha 90
_cell_angle_beta 92.126(2)
_cell_angle_gamma 90
_cell_formula_units_Z 4
_cell_length_a 10.9586(4)
_cell_length_b 14.3029(6)
_cell_length_c 14.1790(6)
_cell_measurement_reflns_used 8740
_cell_measurement_temperature 100
_cell_measurement_theta_max 23.76
_cell_measurement_theta_min 2.34
_cell_volume 2220.88(16)
_computing_cell_refinement 'SAINT V8.27B (Bruker-AXS, 2007)'
_computing_data_collection 'APEX2 2012.10-0 (Bruker-AXS, 2007)'
_computing_data_reduction 'SAINT V8.27B (Bruker-AXS, 2007)'
_computing_molecular_graphics 'DIAMOND 3 (Crystal Impact, 1999)'
_computing_publication_material 'SHELXTL (Bruker-AXS, 2007)'
_computing_structure_refinement 'SHELXL-2012/8 (Sheldrick, 2012)'
_computing_structure_solution 'SHELXT (Sheldrick, 2012)'
_diffrn_ambient_temperature 100
_diffrn_detector_area_resol_mean 8.33
_diffrn_measured_fraction_theta_full 1.000
_diffrn_measured_fraction_theta_max 0.997
_diffrn_measurement_device_type 'Bruker APEX-II CCD'
_diffrn_measurement_method '\f and \w scans'
_diffrn_radiation_type MoK\a
_diffrn_radiation_wavelength 0.71073
_diffrn_reflns_av_R_equivalents 0.0880
_diffrn_reflns_av_unetI/netI 0.0586
_diffrn_reflns_Laue_measured_fraction_full 1.000
_diffrn_reflns_Laue_measured_fraction_max 0.997
_diffrn_reflns_limit_h_max 12
_diffrn_reflns_limit_h_min -14
_diffrn_reflns_limit_k_max 18
_diffrn_reflns_limit_k_min -18
_diffrn_reflns_limit_l_max 18
_diffrn_reflns_limit_l_min -18
_diffrn_reflns_number 57055
_diffrn_reflns_point_group_measured_fraction_full 1.000
_diffrn_reflns_point_group_measured_fraction_max 0.997
_diffrn_reflns_theta_full 25.242
_diffrn_reflns_theta_max 27.108
_diffrn_reflns_theta_min 2.023
_exptl_absorpt_coefficient_mu 0.834
_exptl_absorpt_correction_T_max 0.7458
_exptl_absorpt_correction_T_min 0.6375
_exptl_absorpt_correction_type multi-scan
_exptl_absorpt_process_details 'SADABS v2012/1 (Bruker-AXS, 2001)'
_exptl_crystal_colour brown
_exptl_crystal_density_diffrn 1.512
_exptl_crystal_description flake
_exptl_crystal_F_000 1028
_exptl_crystal_size_max 0.243
_exptl_crystal_size_mid 0.106
_exptl_crystal_size_min 0.080
_refine_diff_density_max 0.792
_refine_diff_density_min -0.555
_refine_diff_density_rms 0.105
_refine_ls_extinction_method none
_refine_ls_goodness_of_fit_ref 1.026
_refine_ls_hydrogen_treatment constr
_refine_ls_matrix_type full
_refine_ls_number_parameters 248
_refine_ls_number_reflns 4888
_refine_ls_number_restraints 0
_refine_ls_restrained_S_all 1.026
_refine_ls_R_factor_all 0.0846
_refine_ls_R_factor_gt 0.0388
_refine_ls_shift/su_max 0.001
_refine_ls_shift/su_mean 0.000
_refine_ls_structure_factor_coef Fsqd
_refine_ls_weighting_details
; 
 w=1/[\s^2^(Fo^2^)+(0.0345P)^2^+3.9179P] 
 where P=(Fo^2^+2Fc^2^)/3 
;
_refine_ls_weighting_scheme calc
_refine_ls_wR_factor_gt 0.0790
_refine_ls_wR_factor_ref 0.0952
_reflns_Friedel_coverage 0.000
_reflns_number_gt 3264
_reflns_number_total 4888
_reflns_threshold_expression 'I > 2\s(I)'
_cod_data_source_file ja403170u_si_002.cif
_cod_data_source_block tnl17
_cod_database_code 4120139
_shelx_space_group_comment
; 
The symmetry employed for this shelxl refinement is uniquely defined 
by the following loop, which should always be used as a source of 
symmetry information in preference to the above space-group names. 
They are only intended as comments. 
;
_shelx_estimated_absorpt_t_min 0.823
_shelx_estimated_absorpt_t_max 0.936
_shelxl_version_number 2012-6

loop_
_space_group_symop_operation_xyz
'x, y, z'
'-x, y+1/2, -z+1/2'
'-x, -y, -z'
'x, -y-1/2, z-1/2'

loop_
_atom_site_label
_atom_site_type_symbol
_atom_site_fract_x
_atom_site_fract_y
_atom_site_fract_z
_atom_site_U_iso_or_equiv
_atom_site_adp_type
_atom_site_occupancy
_atom_site_site_symmetry_order
_atom_site_calc_flag
_atom_site_refinement_flags_posn
_atom_site_refinement_flags_adp
Zr1 Zr 0.30035(3) 0.25463(2) 0.94622(2) 0.01798(10) Uani 1 1 d . .
Cl2 Cl 0.20506(8) 0.18805(6) 0.78749(6) 0.0249(2) Uani 1 1 d . .
Cl1 Cl 0.06242(8) 0.26974(6) 0.96990(6) 0.0274(2) Uani 1 1 d . .
Si1 Si 0.57494(9) 0.28083(7) 1.03589(7) 0.0223(2) Uani 1 1 d . .
Al1 Al 0.00961(11) 0.20991(8) 0.82636(9) 0.0287(3) Uani 1 1 d . .
C1 C 0.3135(3) 0.0763(2) 0.9863(3) 0.0226(8) Uani 1 1 d . .
C2 C 0.2690(3) 0.1230(3) 1.0661(3) 0.0239(8) Uani 1 1 d . .
H2 H 0.1908 0.1086 1.0973 0.029 Uiso 1 1 calc R U
C3 C 0.3584(3) 0.1865(2) 1.0997(2) 0.0216(8) Uani 1 1 d . .
H3 H 0.3560 0.2204 1.1613 0.026 Uiso 1 1 calc R U
C4 C 0.4622(3) 0.1837(2) 1.0407(2) 0.0194(8) Uani 1 1 d . .
C5 C 0.4327(3) 0.1149(2) 0.9691(2) 0.0195(8) Uani 1 1 d . .
C6 C 0.4986(3) 0.0796(3) 0.8915(2) 0.0232(8) Uani 1 1 d . .
H6 H 0.5759 0.1050 0.8772 0.028 Uiso 1 1 calc R U
C7 C 0.4486(4) 0.0091(3) 0.8384(3) 0.0300(9) Uani 1 1 d . .
H7 H 0.4926 -0.0150 0.7873 0.036 Uiso 1 1 calc R U
C8 C 0.3336(4) -0.0291(3) 0.8570(3) 0.0333(10) Uani 1 1 d . .
H8 H 0.3028 -0.0788 0.8186 0.040 Uiso 1 1 calc R U
C9 C 0.2655(4) 0.0029(3) 0.9282(3) 0.0288(9) Uani 1 1 d . .
H9 H 0.1874 -0.0231 0.9390 0.035 Uiso 1 1 calc R U
C10 C 0.2861(3) 0.4347(2) 0.9243(2) 0.0216(8) Uani 1 1 d . .
C11 C 0.3339(3) 0.3960(2) 0.8420(2) 0.0239(8) Uani 1 1 d . .
H11 H 0.2993 0.4046 0.7763 0.029 Uiso 1 1 calc R U
C12 C 0.4469(3) 0.3532(2) 0.8667(2) 0.0240(8) Uani 1 1 d . .
H12 H 0.5065 0.3301 0.8204 0.029 Uiso 1 1 calc R U
C13 C 0.4714(3) 0.3606(2) 0.9664(3) 0.0220(8) Uani 1 1 d . .
C14 C 0.3689(3) 0.4118(2) 1.0023(2) 0.0204(8) Uani 1 1 d . .
C15 C 0.3377(4) 0.4390(2) 1.0954(3) 0.0244(8) Uani 1 1 d . .
H15 H 0.3888 0.4224 1.1484 0.029 Uiso 1 1 calc R U
C16 C 0.2339(3) 0.4891(3) 1.1070(3) 0.0268(9) Uani 1 1 d . .
H16 H 0.2133 0.5074 1.1688 0.032 Uiso 1 1 calc R U
C17 C 0.1560(4) 0.5146(3) 1.0302(3) 0.0285(9) Uani 1 1 d . .
H17 H 0.0856 0.5512 1.0411 0.034 Uiso 1 1 calc R U
C18 C 0.1794(3) 0.4877(3) 0.9405(3) 0.0270(9) Uani 1 1 d . .
H18 H 0.1251 0.5042 0.8895 0.032 Uiso 1 1 calc R U
C19 C 0.6180(4) 0.3223(3) 1.1569(3) 0.0325(9) Uani 1 1 d . .
H19A H 0.5461 0.3209 1.1960 0.049 Uiso 1 1 calc R U
H19B H 0.6491 0.3865 1.1537 0.049 Uiso 1 1 calc R U
H19C H 0.6815 0.2815 1.1847 0.049 Uiso 1 1 calc R U
C20 C 0.7122(3) 0.2520(3) 0.9685(3) 0.0326(9) Uani 1 1 d . .
H20A H 0.7474 0.1930 0.9918 0.049 Uiso 1 1 calc R U
H20B H 0.7728 0.3020 0.9768 0.049 Uiso 1 1 calc R U
H20C H 0.6890 0.2458 0.9014 0.049 Uiso 1 1 calc R U
C21 C -0.0595(4) 0.3097(3) 0.7478(3) 0.0438(12) Uani 1 1 d . .
H21A H -0.0706 0.2874 0.6827 0.066 Uiso 1 1 calc R U
H21B H -0.0040 0.3634 0.7495 0.066 Uiso 1 1 calc R U
H21C H -0.1386 0.3284 0.7717 0.066 Uiso 1 1 calc R U
C22 C -0.0670(4) 0.0883(3) 0.8383(3) 0.0459(12) Uani 1 1 d . .
H22A H -0.1557 0.0961 0.8399 0.069 Uiso 1 1 calc R U
H22B H -0.0369 0.0583 0.8967 0.069 Uiso 1 1 calc R U
H22C H -0.0470 0.0492 0.7842 0.069 Uiso 1 1 calc R U

loop_
_atom_site_aniso_label
_atom_site_aniso_U_11
_atom_site_aniso_U_22
_atom_site_aniso_U_33
_atom_site_aniso_U_23
_atom_site_aniso_U_13
_atom_site_aniso_U_12
Zr1 0.01963(18) 0.01711(17) 0.01756(16) 0.00154(15) 0.00557(12) 0.00102(15)
Cl2 0.0278(5) 0.0257(5) 0.0218(5) -0.0011(4) 0.0063(4) 0.0011(4)
Cl1 0.0227(5) 0.0294(5) 0.0307(5) -0.0009(4) 0.0088(4) 0.0041(4)
Si1 0.0201(6) 0.0201(5) 0.0270(5) -0.0002(4) 0.0056(4) -0.0002(4)
Al1 0.0242(7) 0.0267(6) 0.0354(7) -0.0006(5) 0.0026(5) 0.0024(5)
C1 0.025(2) 0.0181(18) 0.025(2) 0.0072(15) -0.0013(16) 0.0001(16)
C2 0.023(2) 0.025(2) 0.0244(19) 0.0099(15) 0.0068(16) 0.0008(16)
C3 0.027(2) 0.0234(19) 0.0144(17) 0.0035(14) 0.0061(15) 0.0026(16)
C4 0.022(2) 0.0213(18) 0.0153(17) 0.0037(14) 0.0051(14) 0.0027(15)
C5 0.023(2) 0.0168(18) 0.0184(18) 0.0038(14) 0.0020(15) 0.0034(15)
C6 0.026(2) 0.0231(19) 0.0204(19) 0.0057(15) 0.0023(15) 0.0072(16)
C7 0.042(3) 0.023(2) 0.025(2) -0.0006(16) 0.0016(18) 0.0123(19)
C8 0.049(3) 0.019(2) 0.031(2) -0.0009(16) -0.015(2) 0.0051(19)
C9 0.030(2) 0.020(2) 0.036(2) 0.0097(16) -0.0091(18) -0.0033(17)
C10 0.029(2) 0.0124(17) 0.024(2) 0.0025(14) 0.0058(17) -0.0018(15)
C11 0.032(2) 0.0212(19) 0.0188(18) 0.0043(15) 0.0040(16) -0.0031(17)
C12 0.031(2) 0.0194(19) 0.0227(19) 0.0034(15) 0.0110(16) -0.0042(16)
C13 0.021(2) 0.0171(18) 0.028(2) -0.0002(15) 0.0072(16) -0.0038(15)
C14 0.024(2) 0.0127(17) 0.0246(19) 0.0008(14) 0.0077(16) -0.0043(15)
C15 0.033(2) 0.0194(18) 0.0210(19) 0.0002(15) 0.0034(16) -0.0010(16)
C16 0.032(2) 0.022(2) 0.027(2) -0.0040(16) 0.0105(17) 0.0025(17)
C17 0.025(2) 0.0179(19) 0.044(2) -0.0032(17) 0.0094(18) 0.0032(16)
C18 0.028(2) 0.0194(19) 0.034(2) 0.0037(16) 0.0012(17) 0.0015(16)
C19 0.034(2) 0.029(2) 0.034(2) -0.0018(18) -0.0040(19) 0.0011(18)
C20 0.023(2) 0.026(2) 0.050(2) 0.001(2) 0.0126(18) 0.0005(18)
C21 0.040(3) 0.046(3) 0.044(3) 0.003(2) -0.007(2) 0.013(2)
C22 0.039(3) 0.038(3) 0.061(3) -0.009(2) 0.016(2) -0.006(2)

loop_
_atom_type_symbol
_atom_type_description
_atom_type_scat_dispersion_real
_atom_type_scat_dispersion_imag
_atom_type_scat_source
C C 0.0033 0.0016 'International Tables Vol C Tables 4.2.6.8 and 6.1.1.4'
H H 0.0000 0.0000 'International Tables Vol C Tables 4.2.6.8 and 6.1.1.4'
Al Al 0.0645 0.0514 'International Tables Vol C Tables 4.2.6.8 and 6.1.1.4'
Si Si 0.0817 0.0704 'International Tables Vol C Tables 4.2.6.8 and 6.1.1.4'
Cl Cl 0.1484 0.1585 'International Tables Vol C Tables 4.2.6.8 and 6.1.1.4'
Zr Zr -2.9673 0.5597 'International Tables Vol C Tables 4.2.6.8 and 6.1.1.4'

loop_
_geom_angle_atom_site_label_1
_geom_angle_atom_site_label_2
_geom_angle_atom_site_label_3
_geom_angle
C4 Zr1 C13 69.31(12)
C4 Zr1 C12 90.97(12)
C13 Zr1 C12 34.29(12)
C4 Zr1 C3 34.44(11)
C13 Zr1 C3 88.27(12)
C12 Zr1 C3 119.14(12)
C4 Zr1 C5 34.24(11)
C13 Zr1 C5 92.44(12)
C12 Zr1 C5 97.70(12)
C3 Zr1 C5 55.40(11)
C4 Zr1 C14 89.75(12)
C13 Zr1 C14 34.26(11)
C12 Zr1 C14 55.32(11)
C3 Zr1 C14 90.60(12)
C5 Zr1 C14 121.11(12)
C4 Zr1 C11 122.68(12)
C13 Zr1 C11 56.06(12)
C12 Zr1 C11 32.88(12)
C3 Zr1 C11 142.79(12)
C5 Zr1 C11 128.33(12)
C14 Zr1 C11 54.45(11)
C4 Zr1 C2 55.70(11)
C13 Zr1 C2 120.20(12)
C12 Zr1 C2 146.59(12)
C3 Zr1 C2 32.43(12)
C5 Zr1 C2 54.24(11)
C14 Zr1 C2 119.77(12)
C11 Zr1 C2 174.14(12)
C4 Zr1 C10 121.62(12)
C13 Zr1 C10 55.65(12)
C12 Zr1 C10 53.87(12)
C3 Zr1 C10 120.92(12)
C5 Zr1 C10 147.72(12)
C14 Zr1 C10 32.82(11)
C11 Zr1 C10 31.84(11)
C2 Zr1 C10 142.83(11)
C4 Zr1 C1 55.57(12)
C13 Zr1 C1 123.30(12)
C12 Zr1 C1 129.11(12)
C3 Zr1 C1 53.71(12)
C5 Zr1 C1 32.84(11)
C14 Zr1 C1 142.86(12)
C11 Zr1 C1 153.47(11)
C2 Zr1 C1 31.71(11)
C10 Zr1 C1 174.32(11)
C4 Zr1 Cl2 125.85(9)
C13 Zr1 Cl2 127.64(9)
C12 Zr1 Cl2 93.49(9)
C3 Zr1 Cl2 134.43(9)
C5 Zr1 Cl2 91.82(8)
C14 Zr1 Cl2 134.97(8)
C11 Zr1 Cl2 81.46(9)
C2 Zr1 Cl2 104.06(9)
C10 Zr1 Cl2 103.71(8)
C1 Zr1 Cl2 81.33(8)
C4 Zr1 Cl1 132.22(8)
C13 Zr1 Cl1 134.06(9)
C12 Zr1 Cl1 132.67(9)
C3 Zr1 Cl1 98.29(9)
C5 Zr1 Cl1 128.44(9)
C14 Zr1 Cl1 99.94(8)
C11 Zr1 Cl1 99.97(9)
C2 Zr1 Cl1 79.60(9)
C10 Zr1 Cl1 83.07(8)
C1 Zr1 Cl1 95.66(8)
Cl2 Zr1 Cl1 77.07(3)
Al1 Cl2 Zr1 95.25(4)
Al1 Cl1 Zr1 94.31(4)
C20 Si1 C19 111.26(19)
C20 Si1 C4 113.83(17)
C19 Si1 C4 110.52(17)
C20 Si1 C13 110.64(18)
C19 Si1 C13 114.87(17)
C4 Si1 C13 94.86(16)
C20 Si1 Zr1 121.98(14)
C19 Si1 Zr1 126.75(14)
C4 Si1 Zr1 47.26(11)
C13 Si1 Zr1 47.67(11)
C22 Al1 C21 123.1(2)
C22 Al1 Cl2 108.36(15)
C21 Al1 Cl2 108.36(15)
C22 Al1 Cl1 110.95(16)
C21 Al1 Cl1 108.57(15)
Cl2 Al1 Cl1 93.37(5)
C2 C1 C9 132.8(4)
C2 C1 C5 107.1(3)
C9 C1 C5 120.1(3)
C2 C1 Zr1 72.3(2)
C9 C1 Zr1 125.3(2)
C5 C1 Zr1 68.52(19)
C3 C2 C1 108.6(3)
C3 C2 Zr1 69.03(19)
C1 C2 Zr1 76.0(2)
C2 C3 C4 110.0(3)
C2 C3 Zr1 78.5(2)
C4 C3 Zr1 71.26(19)
C3 C4 C5 105.5(3)
C3 C4 Si1 122.7(3)
C5 C4 Si1 128.0(3)
C3 C4 Zr1 74.3(2)
C5 C4 Zr1 75.8(2)
Si1 C4 Zr1 98.12(14)
C6 C5 C4 132.6(3)
C6 C5 C1 118.6(3)
C4 C5 C1 108.8(3)
C6 C5 Zr1 119.5(2)
C4 C5 Zr1 69.98(19)
C1 C5 Zr1 78.6(2)
C7 C6 C5 118.9(4)
C6 C7 C8 121.9(4)
C9 C8 C7 122.0(4)
C8 C9 C1 118.5(4)
C11 C10 C18 132.6(3)
C11 C10 C14 107.6(3)
C18 C10 C14 119.8(3)
C11 C10 Zr1 71.8(2)
C18 C10 Zr1 123.8(2)
C14 C10 Zr1 69.48(19)
C10 C11 C12 108.3(3)
C10 C11 Zr1 76.4(2)
C12 C11 Zr1 69.87(19)
C11 C12 C13 110.0(3)
C11 C12 Zr1 77.3(2)
C13 C12 Zr1 71.93(19)
C12 C13 C14 105.3(3)
C12 C13 Si1 124.3(3)
C14 C13 Si1 126.0(3)
C12 C13 Zr1 73.8(2)
C14 C13 Zr1 75.6(2)
Si1 C13 Zr1 97.61(15)
C15 C14 C10 118.7(3)
C15 C14 C13 132.6(3)
C10 C14 C13 108.7(3)
C15 C14 Zr1 117.4(2)
C10 C14 Zr1 77.7(2)
C13 C14 Zr1 70.18(19)
C16 C15 C14 119.0(4)
C15 C16 C17 122.0(4)
C18 C17 C16 121.3(4)
C17 C18 C10 119.1(4)

loop_
_geom_bond_atom_site_label_1
_geom_bond_atom_site_label_2
_geom_bond_distance
Zr1 C4 2.407(3)
Zr1 C13 2.420(4)
Zr1 C12 2.444(3)
Zr1 C3 2.447(3)
Zr1 C5 2.483(3)
Zr1 C14 2.491(3)
Zr1 C11 2.539(3)
Zr1 C2 2.568(3)
Zr1 C10 2.599(3)
Zr1 C1 2.616(3)
Zr1 Cl2 2.6246(10)
Zr1 Cl1 2.6501(10)
Cl2 Al1 2.2531(15)
Cl1 Al1 2.2633(15)
Si1 C20 1.858(4)
Si1 C19 1.859(4)
Si1 C4 1.862(4)
Si1 C13 1.865(4)
Al1 C22 1.941(4)
Al1 C21 1.946(4)
C1 C2 1.417(5)
C1 C9 1.423(5)
C1 C5 1.447(5)
C2 C3 1.405(5)
C3 C4 1.438(5)
C4 C5 1.442(5)
C5 C6 1.430(5)
C6 C7 1.362(5)
C7 C8 1.407(6)
C8 C9 1.357(6)
C10 C11 1.410(5)
C10 C18 1.419(5)
C10 C14 1.442(5)
C11 C12 1.413(5)
C12 C13 1.434(5)
C13 C14 1.448(5)
C14 C15 1.430(5)
C15 C16 1.360(5)
C16 C17 1.406(6)
C17 C18 1.362(5)
